data_7016734
loop_
_publ_author_name
'Pandey, Sharmila'
'Das, Partha Pratim'
'Singh, Akhilesh Kumar'
'Mukherjee, Rabindranath'

_publ_section_title
;
 Cobalt(ii), nickel(ii) and copper(ii) complexes of a hexadentate
 pyridine amide ligand. Effect of donor atom (ether vs. thioether) on
 coordination geometry, spin-state of cobalt and M(III)-M(II) redox
 potential.
;
_journal_issue 40
_journal_name_full 'Dalton transactions (Cambridge, England : 2003)'
_journal_page_first 10758
_journal_page_last 10768
_journal_paper_doi 10.1039/c1dt10661a
_journal_volume 40
_journal_year 2011
_chemical_formula_moiety 'C26 H20 N4 Ni1 O4'
_chemical_formula_sum 'C26 H20 N4 Ni O4'
_chemical_formula_weight 511
_chemical_name_systematic
;
?
;
_space_group_IT_number 56
_symmetry_cell_setting orthorhombic
_symmetry_space_group_name_Hall '-P 2ab 2ac'
_symmetry_space_group_name_H-M 'P c c n'
_atom_sites_solution_hydrogens geom
_atom_sites_solution_primary direct
_atom_sites_solution_secondary difmap
_audit_creation_method SHELXL-97
_cell_angle_alpha 90.000(5)
_cell_angle_beta 90.000(5)
_cell_angle_gamma 90.000(5)
_cell_formula_units_Z 4
_cell_length_a 11.227(5)
_cell_length_b 12.833(5)
_cell_length_c 15.121(5)
_cell_measurement_temperature 100(2)
_cell_measurement_theta_max 28.32
_cell_measurement_theta_min 2.38
_cell_volume 2178.6(15)
_computing_cell_refinement 'Bruker SMART'
_computing_data_collection 'Bruker SMART APEX'
_computing_data_reduction 'Bruker SAINT PLUS'
_computing_molecular_graphics 'Ortep-3 for Windows (Farrugia, 1997)'
_computing_publication_material 'WinGX publication routines (Farrugia, 1999)'
_computing_structure_refinement 'SHELXL-97 (Sheldrick, 1997)'
_computing_structure_solution 'SIR97(Altomare, et. al. 1999)'
_diffrn_ambient_temperature 100(2)
_diffrn_measured_fraction_theta_full 0.988
_diffrn_measured_fraction_theta_max 0.988
_diffrn_measurement_device_type 'CCD area detector'
_diffrn_measurement_method 'phi and omega scans'
_diffrn_radiation_monochromator graphite
_diffrn_radiation_source 'fine-focus sealed tube'
_diffrn_radiation_type MoK\a
_diffrn_radiation_wavelength 0.71069
_diffrn_reflns_av_R_equivalents 0.0644
_diffrn_reflns_av_sigmaI/netI 0.0545
_diffrn_reflns_limit_h_max 14
_diffrn_reflns_limit_h_min -13
_diffrn_reflns_limit_k_max 17
_diffrn_reflns_limit_k_min -16
_diffrn_reflns_limit_l_max 19
_diffrn_reflns_limit_l_min -18
_diffrn_reflns_number 13225
_diffrn_reflns_theta_full 28.34
_diffrn_reflns_theta_max 28.34
_diffrn_reflns_theta_min 2.41
_exptl_absorpt_coefficient_mu 0.934
_exptl_absorpt_correction_T_max 0.9124
_exptl_absorpt_correction_T_min 0.8352
_exptl_absorpt_correction_type empirical
_exptl_absorpt_process_details SADABS
_exptl_crystal_colour yellow
_exptl_crystal_density_diffrn 1.554
_exptl_crystal_density_method 'not measured'
_exptl_crystal_description block
_exptl_crystal_F_000 1050
_exptl_crystal_size_max 0.20
_exptl_crystal_size_mid 0.20
_exptl_crystal_size_min 0.10
_refine_diff_density_max 0.593
_refine_diff_density_min -0.890
_refine_diff_density_rms 0.156
_refine_ls_extinction_method none
_refine_ls_goodness_of_fit_ref 0.880
_refine_ls_hydrogen_treatment constr
_refine_ls_matrix_type full
_refine_ls_number_parameters 159
_refine_ls_number_reflns 2688
_refine_ls_number_restraints 0
_refine_ls_restrained_S_all 0.880
_refine_ls_R_factor_all 0.0735
_refine_ls_R_factor_gt 0.0472
_refine_ls_shift/su_max 0.000
_refine_ls_shift/su_mean 0.000
_refine_ls_structure_factor_coef Fsqd
_refine_ls_weighting_details 'calc w=1/[\s^2^(Fo^2^)+(0.1092P)^2^+4.2444P] where P=(Fo^2^+2Fc^2^)/3'
_refine_ls_weighting_scheme calc
_refine_ls_wR_factor_gt 0.1211
_refine_ls_wR_factor_ref 0.1586
_reflns_number_gt 2035
_reflns_number_total 2688
_reflns_threshold_expression >2sigma(I)
_cod_data_source_file c1dt10661a.txt
_cod_data_source_block 4janam
_cod_depositor_comments
;
The following automatic conversions were performed:

'_symmetry_cell_setting' value 'Orthorhombic' changed to
'orthorhombic' according to
/home/saulius/struct/CIF-dictionaries/cif_core.dic dictionary named
'cif_core.dic' version 2.4.1 from 2010-06-29.

Automatic conversion script
Id: cif_fix_values 1715 2011-07-08 13:25:40Z adriana 
;
_cod_original_sg_symbol_H-M pccn
_cod_original_formula_sum 'C26 H20 N4 Ni1 O4'
_cod_database_code 7016734

loop_
_symmetry_equiv_pos_as_xyz
'x, y, z'
'-x+1/2, -y+1/2, z'
'x+1/2, -y, -z+1/2'
'-x, y+1/2, -z+1/2'
'-x, -y, -z'
'x-1/2, y-1/2, -z'
'-x-1/2, y, z-1/2'
'x, -y-1/2, z-1/2'

loop_
_atom_site_label
_atom_site_type_symbol
_atom_site_fract_x
_atom_site_fract_y
_atom_site_fract_z
_atom_site_U_iso_or_equiv
_atom_site_adp_type
_atom_site_occupancy
_atom_site_symmetry_multiplicity
_atom_site_calc_flag
_atom_site_refinement_flags
Ni Ni 0.2500 0.2500 0.40480(3) 0.01411(19) Uani 1 2 d S
O1 O 0.56290(17) 0.09397(16) 0.43579(13) 0.0239(5) Uani 1 1 d .
O2 O 0.18012(16) 0.15741(14) 0.28933(12) 0.0163(4) Uani 1 1 d .
N1 N 0.3750(2) 0.30879(17) 0.49000(14) 0.0163(5) Uani 1 1 d .
N2 N 0.3672(2) 0.13521(18) 0.39680(14) 0.0160(5) Uani 1 1 d .
C1 C 0.3732(2) 0.3970(2) 0.53848(18) 0.0187(6) Uani 1 1 d .
H1 H 0.3036 0.4391 0.5374 0.022 Uiso 1 1 calc R
C2 C 0.4688(3) 0.4285(2) 0.58968(18) 0.0219(6) Uani 1 1 d .
H2 H 0.4640 0.4899 0.6245 0.026 Uiso 1 1 calc R
C3 C 0.5718(3) 0.3687(2) 0.58928(18) 0.0231(6) Uani 1 1 d .
H3 H 0.6393 0.3895 0.6228 0.028 Uiso 1 1 calc R
C4 C 0.5751(3) 0.2775(2) 0.53895(19) 0.0218(6) Uani 1 1 d .
H4 H 0.6448 0.2356 0.5375 0.026 Uiso 1 1 calc R
C5 C 0.4745(3) 0.24912(19) 0.49096(18) 0.0160(5) Uani 1 1 d .
C6 C 0.4721(2) 0.1483(2) 0.43750(17) 0.0179(5) Uani 1 1 d .
C7 C 0.3431(2) 0.0508(2) 0.34061(17) 0.0171(5) Uani 1 1 d .
C8 C 0.4019(3) -0.0457(2) 0.33726(18) 0.0190(6) Uani 1 1 d .
H8 H 0.4648 -0.0596 0.3776 0.023 Uiso 1 1 calc R
C9 C 0.3695(3) -0.1211(2) 0.27598(19) 0.0213(6) Uani 1 1 d .
H9 H 0.4119 -0.1851 0.2741 0.026 Uiso 1 1 calc R
C10 C 0.2763(3) -0.1044(2) 0.21756(19) 0.0209(6) Uani 1 1 d .
H10 H 0.2560 -0.1558 0.1750 0.025 Uiso 1 1 calc R
C11 C 0.2127(3) -0.0109(2) 0.22220(18) 0.0183(5) Uani 1 1 d .
H11 H 0.1469 0.0008 0.1839 0.022 Uiso 1 1 calc R
C12 C 0.2459(2) 0.0641(2) 0.28258(18) 0.0149(5) Uani 1 1 d .
C13 C 0.1897(2) 0.2231(2) 0.21134(17) 0.0181(5) Uani 1 1 d .
H13A H 0.1254 0.2759 0.2117 0.022 Uiso 1 1 calc R
H13B H 0.1811 0.1802 0.1573 0.022 Uiso 1 1 calc R

loop_
_atom_site_aniso_label
_atom_site_aniso_U_11
_atom_site_aniso_U_22
_atom_site_aniso_U_33
_atom_site_aniso_U_23
_atom_site_aniso_U_13
_atom_site_aniso_U_12
Ni 0.0136(3) 0.0152(3) 0.0135(3) 0.000 0.000 -0.00023(16)
O1 0.0177(10) 0.0291(11) 0.0248(11) -0.0085(9) -0.0027(8) 0.0041(8)
O2 0.0173(9) 0.0155(8) 0.0160(9) 0.0008(7) -0.0009(7) 0.0008(7)
N1 0.0159(11) 0.0180(11) 0.0149(10) 0.0011(8) 0.0006(8) -0.0015(8)
N2 0.0149(11) 0.0163(10) 0.0169(11) -0.0017(8) -0.0017(8) -0.0001(8)
C1 0.0213(14) 0.0189(13) 0.0160(12) 0.0010(10) 0.0047(10) -0.0024(10)
C2 0.0283(16) 0.0190(13) 0.0184(13) 0.0000(10) -0.0006(11) -0.0054(11)
C3 0.0221(15) 0.0269(15) 0.0202(14) 0.0003(11) -0.0045(11) -0.0077(12)
C4 0.0183(14) 0.0271(14) 0.0199(13) 0.0009(11) -0.0019(11) -0.0020(11)
C5 0.0166(13) 0.0179(12) 0.0135(12) 0.0000(9) 0.0016(10) -0.0027(9)
C6 0.0184(13) 0.0217(12) 0.0137(12) 0.0003(10) 0.0030(10) -0.0014(10)
C7 0.0173(13) 0.0169(12) 0.0170(12) -0.0005(10) 0.0009(9) -0.0020(10)
C8 0.0162(13) 0.0200(13) 0.0206(13) 0.0013(10) -0.0017(10) 0.0015(11)
C9 0.0222(14) 0.0175(13) 0.0244(14) 0.0023(11) 0.0025(11) 0.0025(10)
C10 0.0269(14) 0.0177(13) 0.0183(13) -0.0015(10) -0.0002(11) -0.0036(11)
C11 0.0205(13) 0.0173(12) 0.0171(12) 0.0013(10) -0.0012(10) -0.0019(10)
C12 0.0167(13) 0.0128(12) 0.0152(12) 0.0031(10) 0.0010(9) 0.0000(9)
C13 0.0215(14) 0.0194(12) 0.0134(12) 0.0010(10) -0.0024(10) 0.0015(11)

loop_
_atom_type_symbol
_atom_type_description
_atom_type_scat_dispersion_real
_atom_type_scat_dispersion_imag
_atom_type_scat_source
C C 0.0033 0.0016 'International Tables Vol C Tables 4.2.6.8 and 6.1.1.4'
H H 0.0000 0.0000 'International Tables Vol C Tables 4.2.6.8 and 6.1.1.4'
N N 0.0061 0.0033 'International Tables Vol C Tables 4.2.6.8 and 6.1.1.4'
O O 0.0106 0.0060 'International Tables Vol C Tables 4.2.6.8 and 6.1.1.4'
Ni Ni 0.3393 1.1124 'International Tables Vol C Tables 4.2.6.8 and 6.1.1.4'

loop_
_geom_angle_atom_site_label_1
_geom_angle_atom_site_label_2
_geom_angle_atom_site_label_3
_geom_angle
_geom_angle_site_symmetry_1
_geom_angle_site_symmetry_3
N2 Ni N2 172.99(13) 2 .
N2 Ni N1 102.69(9) 2 .
N2 Ni N1 81.79(9) . .
N2 Ni N1 81.79(9) 2 2
N2 Ni N1 102.69(9) . 2
N1 Ni N1 102.09(13) . 2
N2 Ni O2 96.53(8) 2 .
N2 Ni O2 77.97(8) . .
N1 Ni O2 156.92(8) . .
N1 Ni O2 93.13(8) 2 .
N2 Ni O2 77.97(8) 2 2
N2 Ni O2 96.53(8) . 2
N1 Ni O2 93.13(8) . 2
N1 Ni O2 156.92(8) 2 2
O2 Ni O2 78.39(10) . 2
C12 O2 C13 113.3(2) . .
C12 O2 Ni 108.75(15) . .
C13 O2 Ni 107.27(15) . .
C1 N1 C5 118.8(2) . .
C1 N1 Ni 129.83(19) . .
C5 N1 Ni 111.30(17) . .
C6 N2 C7 123.0(2) . .
C6 N2 Ni 117.61(18) . .
C7 N2 Ni 118.90(18) . .
N1 C1 C2 122.5(3) . .
N1 C1 H1 118.7 . .
C2 C1 H1 118.7 . .
C1 C2 C3 118.8(3) . .
C1 C2 H2 120.6 . .
C3 C2 H2 120.6 . .
C2 C3 C4 119.2(3) . .
C2 C3 H3 120.4 . .
C4 C3 H3 120.4 . .
C5 C4 C3 118.8(3) . .
C5 C4 H4 120.6 . .
C3 C4 H4 120.6 . .
N1 C5 C4 121.8(2) . .
N1 C5 C6 117.4(2) . .
C4 C5 C6 120.8(2) . .
O1 C6 N2 130.2(3) . .
O1 C6 C5 118.4(2) . .
N2 C6 C5 111.4(2) . .
N2 C7 C8 127.7(2) . .
N2 C7 C12 115.7(2) . .
C8 C7 C12 116.6(2) . .
C9 C8 C7 121.1(3) . .
C9 C8 H8 119.5 . .
C7 C8 H8 119.5 . .
C10 C9 C8 121.0(3) . .
C10 C9 H9 119.5 . .
C8 C9 H9 119.5 . .
C9 C10 C11 119.1(3) . .
C9 C10 H10 120.5 . .
C11 C10 H10 120.5 . .
C12 C11 C10 119.6(3) . .
C12 C11 H11 120.2 . .
C10 C11 H11 120.2 . .
C11 C12 C7 122.5(2) . .
C11 C12 O2 119.9(2) . .
C7 C12 O2 117.5(2) . .
O2 C13 C13 109.21(18) . 2
O2 C13 H13A 109.8 . .
C13 C13 H13A 109.8 2 .
O2 C13 H13B 109.8 . .
C13 C13 H13B 109.8 2 .
H13A C13 H13B 108.3 . .

loop_
_geom_bond_atom_site_label_1
_geom_bond_atom_site_label_2
_geom_bond_distance
_geom_bond_site_symmetry_2
Ni N2 1.979(2) 2
Ni N2 1.979(2) .
Ni N1 2.049(2) .
Ni N1 2.049(2) 2
Ni O2 2.2530(19) .
Ni O2 2.2530(19) 2
O1 C6 1.235(3) .
O2 C12 1.411(3) .
O2 C13 1.454(3) .
N1 C1 1.348(4) .
N1 C5 1.354(4) .
N2 C6 1.339(4) .
N2 C7 1.403(3) .
C1 C2 1.384(4) .
C1 H1 0.9500 .
C2 C3 1.388(4) .
C2 H2 0.9500 .
C3 C4 1.396(4) .
C3 H3 0.9500 .
C4 C5 1.392(4) .
C4 H4 0.9500 .
C5 C6 1.526(4) .
C7 C8 1.404(4) .
C7 C12 1.410(4) .
C8 C9 1.388(4) .
C8 H8 0.9500 .
C9 C10 1.386(4) .
C9 H9 0.9500 .
C10 C11 1.398(4) .
C10 H10 0.9500 .
C11 C12 1.378(4) .
C11 H11 0.9500 .
C13 C13 1.520(5) 2
C13 H13A 0.9900 .
C13 H13B 0.9900 .

loop_
_geom_torsion_atom_site_label_1
_geom_torsion_atom_site_label_2
_geom_torsion_atom_site_label_3
_geom_torsion_atom_site_label_4
_geom_torsion
_geom_torsion_site_symmetry_1
_geom_torsion_site_symmetry_4
N2 Ni O2 C12 -176.56(16) 2 .
N2 Ni O2 C12 7.84(15) . .
N1 Ni O2 C12 37.1(3) . .
N1 Ni O2 C12 -94.48(16) 2 .
O2 Ni O2 C12 107.18(17) 2 .
N2 Ni O2 C13 60.57(17) 2 .
N2 Ni O2 C13 -115.03(17) . .
N1 Ni O2 C13 -85.8(2) . .
N1 Ni O2 C13 142.66(16) 2 .
O2 Ni O2 C13 -15.68(12) 2 .
N2 Ni N1 C1 7.8(2) 2 .
N2 Ni N1 C1 -177.7(2) . .
N1 Ni N1 C1 -76.3(2) 2 .
O2 Ni N1 C1 153.5(2) . .
O2 Ni N1 C1 86.2(2) 2 .
N2 Ni N1 C5 -168.34(17) 2 .
N2 Ni N1 C5 6.18(18) . .
N1 Ni N1 C5 107.49(19) 2 .
O2 Ni N1 C5 -22.7(3) . .
O2 Ni N1 C5 -89.98(18) 2 .
N2 Ni N2 C6 123.46(19) 2 .
N1 Ni N2 C6 -6.72(19) . .
N1 Ni N2 C6 -107.3(2) 2 .
O2 Ni N2 C6 162.1(2) . .
O2 Ni N2 C6 85.5(2) 2 .
N2 Ni N2 C7 -48.75(19) 2 .
N1 Ni N2 C7 -178.9(2) . .
N1 Ni N2 C7 80.4(2) 2 .
O2 Ni N2 C7 -10.09(18) . .
O2 Ni N2 C7 -86.7(2) 2 .
C5 N1 C1 C2 -0.5(4) . .
Ni N1 C1 C2 -176.4(2) . .
N1 C1 C2 C3 1.9(4) . .
C1 C2 C3 C4 -1.4(4) . .
C2 C3 C4 C5 -0.3(4) . .
C1 N1 C5 C4 -1.4(4) . .
Ni N1 C5 C4 175.3(2) . .
C1 N1 C5 C6 178.3(2) . .
Ni N1 C5 C6 -5.1(3) . .
C3 C4 C5 N1 1.7(4) . .
C3 C4 C5 C6 -177.9(3) . .
C7 N2 C6 O1 -0.6(5) . .
Ni N2 C6 O1 -172.5(2) . .
C7 N2 C6 C5 177.5(2) . .
Ni N2 C6 C5 5.6(3) . .
N1 C5 C6 O1 178.3(2) . .
C4 C5 C6 O1 -2.1(4) . .
N1 C5 C6 N2 0.0(3) . .
C4 C5 C6 N2 179.6(2) . .
C6 N2 C7 C8 20.9(4) . .
Ni N2 C7 C8 -167.3(2) . .
C6 N2 C7 C12 -161.1(2) . .
Ni N2 C7 C12 10.7(3) . .
N2 C7 C8 C9 -178.3(3) . .
C12 C7 C8 C9 3.7(4) . .
C7 C8 C9 C10 -1.5(4) . .
C8 C9 C10 C11 -1.4(4) . .
C9 C10 C11 C12 2.0(4) . .
C10 C11 C12 C7 0.3(4) . .
C10 C11 C12 O2 -178.2(2) . .
N2 C7 C12 C11 178.6(2) . .
C8 C7 C12 C11 -3.1(4) . .
N2 C7 C12 O2 -2.8(3) . .
C8 C7 C12 O2 175.5(2) . .
C13 O2 C12 C11 -67.1(3) . .
Ni O2 C12 C11 173.7(2) . .
C13 O2 C12 C7 114.3(3) . .
Ni O2 C12 C7 -4.9(3) . .
C12 O2 C13 C13 -75.9(3) . 2
Ni O2 C13 C13 44.1(3) . 2
